data_8105423
loop_
_publ_author_name
'Tang, Qian-Qian'
'Li, Shi-Hui'
'Cheng, Zhan-Quan'

_publ_section_title
;
 Crystal structure of 4,4&#x2032;-bis(pyridin-1-ium-4-yl)biphenyl
 poly[bis(\m2-4,4&#x2032;-bis(pyrid-4-yl)biphenyl-K2
 N:N&#x2032;)-tetrakis(\m4-4&#x2032;-methyl-[1,1&#x2032;-biphenyl]-3,5-dicarboxylato-K4
 O,O&#x2032;:O&#x2032;&#x2032;:O&#x2032;&#x2032;&#x2032;)-bis[[\m2-1,1&#x2032;-biphenyl]-3-carboxyl-5-carboxylato-K2
 O:O&#x2032;]tetracobalt(II)]--- [1,1&#x2032;-biphenyl]-3,5-dicarboxylic
 acid (1/2), C93H68N3O16Co2
;
_journal_issue 5
_journal_name_full 'Zeitschrift f\"ur Kristallographie - New Crystal Structures'
_journal_page_first 1209
_journal_page_last 1212
_journal_paper_doi 10.1515/ncrs-2020-0255
_journal_volume 235
_journal_year 2020
_chemical_formula_moiety 'C67 H47 Co2 N2 O12, C11 H9 N, C15 H12 O4'
_chemical_formula_sum 'C93 H68 Co2 N3 O16'
_chemical_formula_weight 1601.36
_space_group_crystal_system triclinic
_space_group_IT_number 2
_space_group_name_Hall '-P 1'
_space_group_name_H-M_alt 'P -1'
_atom_sites_solution_hydrogens geom
_atom_sites_solution_primary direct
_atom_sites_solution_secondary difmap
_cell_angle_alpha 66.036(4)
_cell_angle_beta 87.374(4)
_cell_angle_gamma 85.610(3)
_cell_formula_units_Z 2
_cell_length_a 9.9281(4)
_cell_length_b 19.1304(8)
_cell_length_c 22.0724(10)
_cell_measurement_reflns_used 11970
_cell_measurement_temperature 293(2)
_cell_measurement_theta_max 27.0410
_cell_measurement_theta_min 3.7020
_cell_volume 3819.1(3)
_computing_cell_refinement 'CrysAlisPro 1.171.38.41r (Rigaku OD, 2015)'
_computing_data_collection 'CrysAlisPro 1.171.38.41r (Rigaku OD, 2015)'
_computing_data_reduction 'CrysAlisPro 1.171.38.41r (Rigaku OD, 2015)'
_computing_molecular_graphics 'Olex2 (Dolomanov et al., 2009)'
_computing_publication_material 'Olex2 (Dolomanov et al., 2009)'
_computing_structure_refinement 'XL (Sheldrick, 2008)'
_computing_structure_solution 'SHELXS-97 (Sheldrick, 1990)'
_diffrn_ambient_temperature 293(2)
_diffrn_detector 'CCD plate'
_diffrn_detector_area_resol_mean 8.0584
_diffrn_detector_type EosS2
_diffrn_measured_fraction_theta_full 0.995
_diffrn_measured_fraction_theta_max 0.995
_diffrn_measurement_details
;
List of Runs (angles in degrees, time in seconds):

  # Type    Start    End  Width  t~exp~   \w     \q     \k     \f   Frames
--------------------------------------------------------------------------
  1  \w    -30.00  54.00   1.00   40.00    --  -13.48  57.00   0.00   84
  2  \w    -30.00  54.00   1.00   40.00    --  -13.48  57.00  30.00   84
  3  \w    -83.00   5.00   1.00   40.00    --  -13.48 -38.00-150.00   88
  4  \w    -20.00  25.00   1.00   40.00    --  -13.48 -99.00   0.00   45
  5  \w     -2.00  82.00   1.00   40.00    --   14.41  57.00-120.00   84
  6  \w     -2.00  82.00   1.00   40.00    --   14.41  57.00 150.00   84
  7  \w    -40.00  26.00   1.00   40.00    --  -13.48  77.00-180.00   66
;
_diffrn_measurement_device 'four-circle diffractometer'
_diffrn_measurement_device_type 'SuperNova, Single source at offset, EosS2'
_diffrn_measurement_method '\w scans'
_diffrn_orient_matrix_type 'CrysAlisPro convention (1999,Acta A55,543-557)'
_diffrn_orient_matrix_UB_11 -0.0023565000
_diffrn_orient_matrix_UB_12 0.0015339000
_diffrn_orient_matrix_UB_13 0.0316058000
_diffrn_orient_matrix_UB_21 -0.0050670000
_diffrn_orient_matrix_UB_22 0.0406263000
_diffrn_orient_matrix_UB_23 -0.0154172000
_diffrn_orient_matrix_UB_31 -0.0714451000
_diffrn_orient_matrix_UB_32 -0.0003436000
_diffrn_orient_matrix_UB_33 0.0006211000
_diffrn_radiation_monochromator mirror
_diffrn_radiation_probe x-ray
_diffrn_radiation_type MoK\a
_diffrn_radiation_wavelength 0.71073
_diffrn_reflns_av_R_equivalents 0.0652
_diffrn_reflns_av_unetI/netI 0.0771
_diffrn_reflns_limit_h_max 12
_diffrn_reflns_limit_h_min -11
_diffrn_reflns_limit_k_max 23
_diffrn_reflns_limit_k_min -22
_diffrn_reflns_limit_l_max 26
_diffrn_reflns_limit_l_min -26
_diffrn_reflns_number 41860
_diffrn_reflns_theta_full 25.50
_diffrn_reflns_theta_max 25.50
_diffrn_reflns_theta_min 3.26
_diffrn_source 'micro-focus sealed X-ray tube'
_diffrn_source_type 'SuperNova (Mo) X-ray Source'
_exptl_absorpt_coefficient_mu 0.509
_exptl_absorpt_correction_T_max 1.00000
_exptl_absorpt_correction_T_min 0.53560
_exptl_absorpt_correction_type multi-scan
_exptl_absorpt_process_details
;
CrysAlisPro 1.171.38.41r (Rigaku Oxford Diffraction, 2015)
Empirical absorption correction using spherical harmonics,
 implemented in SCALE3 ABSPACK scaling algorithm.
;
_exptl_crystal_colour red
_exptl_crystal_density_diffrn 1.393
_exptl_crystal_density_method 'not measured'
_exptl_crystal_description block
_exptl_crystal_F_000 1658
_exptl_crystal_size_max 0.42
_exptl_crystal_size_mid 0.32
_exptl_crystal_size_min 0.21
_refine_diff_density_max 0.490
_refine_diff_density_min -0.483
_refine_diff_density_rms 0.065
_refine_ls_extinction_method none
_refine_ls_goodness_of_fit_ref 1.146
_refine_ls_hydrogen_treatment constr
_refine_ls_matrix_type full
_refine_ls_number_parameters 1034
_refine_ls_number_reflns 14116
_refine_ls_number_restraints 2112
_refine_ls_restrained_S_all 1.197
_refine_ls_R_factor_all 0.0852
_refine_ls_R_factor_gt 0.0580
_refine_ls_shift/su_max 0.078
_refine_ls_shift/su_mean 0.001
_refine_ls_structure_factor_coef Fsqd
_refine_ls_weighting_details 'calc w=1/[\s^2^(Fo^2^)+(0.0389P)^2^+1.1153P] where P=(Fo^2^+2Fc^2^)/3'
_refine_ls_weighting_scheme calc
_refine_ls_wR_factor_gt 0.1161
_refine_ls_wR_factor_ref 0.1276
_reflns_number_gt 10371
_reflns_number_total 14116
_reflns_threshold_expression >2sigma(I)
_cod_data_source_file suppl_ncrs-2020-0255_suppl.cif
_cod_data_source_block 3
_cod_database_code 8105423
_chemical_oxdiff_formula 'c h n o co'
_reflns_odcompleteness_completeness 99.76
_reflns_odcompleteness_iscentric 1
_reflns_odcompleteness_theta 25.13
_olex2_refinement_description
;
1. Fixed Uiso
 At 1.2 times of:
  All C(H) groups, All N(H) groups
 At 1.5 times of:
  All C(H,H,H) groups, All O(H) groups
2. Uiso/Uaniso restraints and constraints
C1 \\sim C2 \\sim C3 \\sim C4 \\sim C5 \\sim C6 \\sim C7 \\sim C8 \\sim C9
\\sim C10 \\sim C11 \\sim C12 \\sim C13 \\sim C14 \\sim C15 \\sim C16 \\sim C17
\\sim C18 \\sim C19 \\sim C20 \\sim C21 \\sim C22 \\sim C23 \\sim C24 \\sim C25
\\sim C26 \\sim C27 \\sim C28 \\sim C29 \\sim C30 \\sim C31 \\sim C32 \\sim C33
\\sim C34 \\sim C35 \\sim C36 \\sim C37 \\sim C38 \\sim C39 \\sim C40 \\sim C41
\\sim C42 \\sim C43 \\sim C44 \\sim C45 \\sim C46 \\sim C47 \\sim C48 \\sim C49
\\sim C50 \\sim C51 \\sim C52 \\sim C53 \\sim C54 \\sim C55 \\sim C56 \\sim C57
\\sim C58 \\sim C59 \\sim C60 \\sim C61 \\sim C62 \\sim C63 \\sim C64 \\sim C65
\\sim C66 \\sim C67 \\sim C68 \\sim C69 \\sim C70 \\sim C71 \\sim C72 \\sim C73
\\sim C74 \\sim C75 \\sim C76 \\sim C77 \\sim C78 \\sim C79 \\sim C80 \\sim C81
\\sim C82 \\sim C83 \\sim C84 \\sim C85 \\sim C86 \\sim C87 \\sim C88 \\sim C89
\\sim C90 \\sim C91 \\sim C92 \\sim C93: within 3.8A with sigma of 0.01 and
sigma for terminal atoms of 0.02
3.a Aromatic/amide H refined with riding coordinates:
 N3(H3), C1(H1), C2(H2), C4(H4), C5(H5), C7(H7), C8(H8A), C10(H10), C11(H11),
 C13(H13), C14(H14), C16(H16), C17(H17), C19(H19), C20(H20), C21(H21), C22(H22),
  C25(H25), C27(H27), C29(H29), C31(H31), C32(H32), C34(H34), C35(H35),
 C38(H38), C39(H39), C41(H41), C42(H42), C44(H44), C45(H45), C47(H47), C48(H48),
  C51(H51), C53(H53), C55(H55), C57(H57), C58(H58), C60(H60), C61(H61),
 C66(H66), C68(H68), C70(H70), C72(H72), C73(H73), C75(H75), C76(H76), C81(H81),
  C83(H83), C85(H85), C87(H87), C88(H88), C90(H90), C91(H91)
3.b Idealised Me refined as rotating group:
 C37(H37A,H37B,H37C), C62(H62A,H62B,H62C), C78(H78A,H78B,H78C), C93(H93A,H93B,
 H93C)
3.c Idealised tetrahedral OH refined as rotating group:
 O8(H8), O14(H14A), O15(H15)
;
_olex2_submission_special_instructions 'No special instructions were received'
_oxdiff_exptl_absorpt_empirical_details
;
Empirical correction (ABSPACK) includes:
- Absorption correction using spherical harmonics
- Frame scaling
;
_oxdiff_exptl_absorpt_empirical_full_max 2.716
_oxdiff_exptl_absorpt_empirical_full_min 0.456

loop_
_space_group_symop_id
_space_group_symop_operation_xyz
1 'x, y, z'
2 '-x, -y, -z'

loop_
_atom_site_label
_atom_site_type_symbol
_atom_site_fract_x
_atom_site_fract_y
_atom_site_fract_z
_atom_site_U_iso_or_equiv
_atom_site_adp_type
_atom_site_occupancy
_atom_site_calc_flag
_atom_site_disorder_assembly
_atom_site_disorder_group
_atom_site_refinement_flags_posn
_atom_site_refinement_flags_adp
Co1 Co 0.91716(4) 0.57489(2) 0.58513(2) 0.02341(12) Uani 1 d . . . .
Co2 Co 1.11133(4) 0.68709(2) 0.63519(2) 0.02289(12) Uani 1 d . . . .
N1 N 0.7788(3) 0.51376(14) 0.56577(12) 0.0259(6) Uani 1 d . . . .
N2 N 0.1081(3) -0.19044(15) 0.60012(13) 0.0316(7) Uani 1 d . . . .
N3 N -0.1488(4) 0.4747(2) 0.82217(17) 0.0652(12) Uani 1 d . . . .
H3 H -0.2204 0.4721 0.8028 0.078 Uiso 1 calc . . R .
O1 O 1.0543(2) 0.49457(13) 0.63187(11) 0.0389(6) Uani 1 d . . . .
O2 O 1.1428(2) 0.56670(14) 0.67464(13) 0.0501(7) Uani 1 d . . . .
O3 O 1.6211(2) 0.46766(16) 0.77252(13) 0.0533(8) Uani 1 d . . . .
O4 O 1.6026(3) 0.35067(16) 0.85050(13) 0.0586(8) Uani 1 d . . . .
O5 O 0.9822(2) 0.63692(13) 0.49588(11) 0.0331(6) Uani 1 d . . . .
O6 O 1.0970(2) 0.70045(14) 0.53856(11) 0.0396(6) Uani 1 d . . . .
O7 O 1.1258(3) 0.66494(16) 0.26412(13) 0.0578(8) Uani 1 d . . . .
O8 O 1.2307(3) 0.77027(17) 0.20173(12) 0.0646(9) Uani 1 d . . . .
H8 H 1.2187 0.7560 0.1721 0.097 Uiso 1 calc . . GR .
O9 O 0.9276(2) 0.68500(13) 0.67523(11) 0.0328(6) Uani 1 d . . . .
O10 O 0.8048(2) 0.61980(14) 0.63585(11) 0.0358(6) Uani 1 d . . . .
O11 O 0.3208(2) 0.68052(14) 0.63836(11) 0.0359(6) Uani 1 d . . . .
O12 O 0.2154(2) 0.67942(14) 0.72764(11) 0.0344(6) Uani 1 d . . . .
O13 O 0.0073(4) 0.1995(2) 0.23041(16) 0.1048(14) Uani 1 d . . . .
O14 O -0.1499(3) 0.2849(2) 0.17257(14) 0.0681(9) Uani 1 d . . . .
H14A H -0.1598 0.2920 0.2067 0.102 Uiso 1 calc . . GR .
O15 O -0.2447(3) 0.32085(17) -0.05447(13) 0.0548(8) Uani 1 d . . . .
H15 H -0.2900 0.3345 -0.0880 0.082 Uiso 1 calc . . GR .
O16 O -0.1473(4) 0.2398(2) -0.09362(14) 0.0855(12) Uani 1 d . . . .
C1 C 0.6832(3) 0.48056(19) 0.61067(17) 0.0334(8) Uani 1 d . . . U
H1 H 0.6763 0.4897 0.6490 0.040 Uiso 1 calc . . R .
C2 C 0.5940(3) 0.43309(19) 0.60238(17) 0.0340(8) Uani 1 d . . . U
H2 H 0.5289 0.4113 0.6350 0.041 Uiso 1 calc . . R .
C3 C 0.6005(3) 0.41765(17) 0.54609(15) 0.0241(7) Uani 1 d . . . U
C4 C 0.6989(3) 0.45377(18) 0.49950(16) 0.0273(7) Uani 1 d . . . U
H4 H 0.7068 0.4465 0.4603 0.033 Uiso 1 calc . . R .
C5 C 0.7850(3) 0.50014(18) 0.51058(16) 0.0291(7) Uani 1 d . . . U
H5 H 0.8504 0.5231 0.4785 0.035 Uiso 1 calc . . R .
C6 C 0.5092(3) 0.36465(17) 0.53786(15) 0.0256(7) Uani 1 d . . . U
C7 C 0.3922(3) 0.34447(19) 0.57578(17) 0.0326(8) Uani 1 d . . . U
H7 H 0.3671 0.3677 0.6047 0.039 Uiso 1 calc . . R .
C8 C 0.3117(3) 0.29076(19) 0.57186(17) 0.0340(8) Uani 1 d . . . U
H8A H 0.2330 0.2791 0.5976 0.041 Uiso 1 calc . . R .
C9 C 0.3461(3) 0.25367(18) 0.53000(16) 0.0310(7) Uani 1 d . . . U
C10 C 0.4599(3) 0.27602(18) 0.49058(16) 0.0326(8) Uani 1 d . . . U
H10 H 0.4833 0.2539 0.4607 0.039 Uiso 1 calc . . R .
C11 C 0.5408(3) 0.33024(18) 0.49386(16) 0.0311(7) Uani 1 d . . . U
H11 H 0.6168 0.3438 0.4664 0.037 Uiso 1 calc . . R .
C12 C 0.2721(3) 0.18751(19) 0.53292(17) 0.0347(8) Uani 1 d . . . U
C13 C 0.1979(4) 0.1448(2) 0.58876(19) 0.0429(9) Uani 1 d . . . U
H13 H 0.1814 0.1628 0.6219 0.052 Uiso 1 calc . . R .
C14 C 0.1477(4) 0.0760(2) 0.5964(2) 0.0442(9) Uani 1 d . . . U
H14 H 0.0974 0.0490 0.6342 0.053 Uiso 1 calc . . R .
C15 C 0.1715(4) 0.0471(2) 0.54840(18) 0.0379(8) Uani 1 d . . . U
C16 C 0.2380(4) 0.0918(2) 0.49062(18) 0.0429(9) Uani 1 d . . . U
H16 H 0.2507 0.0751 0.4566 0.051 Uiso 1 calc . . R .
C17 C 0.2857(4) 0.1611(2) 0.48281(18) 0.0435(9) Uani 1 d . . . U
H17 H 0.3280 0.1906 0.4431 0.052 Uiso 1 calc . . R .
C18 C 0.1405(4) -0.0331(2) 0.56263(18) 0.0374(8) Uani 1 d . . . U
C19 C 0.0356(4) -0.0700(2) 0.60351(18) 0.0396(9) Uani 1 d . . . U
H19 H -0.0267 -0.0426 0.6196 0.047 Uiso 1 calc . . R .
C20 C 0.0218(3) -0.1474(2) 0.62082(17) 0.0349(8) Uani 1 d . . . U
H20 H -0.0506 -0.1703 0.6480 0.042 Uiso 1 calc . . R .
C21 C 0.2077(4) -0.1549(2) 0.55893(17) 0.0383(8) Uani 1 d . . . U
H21 H 0.2670 -0.1834 0.5426 0.046 Uiso 1 calc . . R .
C22 C 0.2269(4) -0.0780(2) 0.53932(18) 0.0427(9) Uani 1 d . . . U
H22 H 0.2978 -0.0561 0.5104 0.051 Uiso 1 calc . . R .
C23 C 0.8205(3) 0.65734(18) 0.67039(15) 0.0256(7) Uani 1 d . . . U
C24 C 0.7001(3) 0.66955(18) 0.70870(15) 0.0253(7) Uani 1 d . . . U
C25 C 0.7137(3) 0.68874(19) 0.76243(16) 0.0300(7) Uani 1 d . . . U
H25 H 0.7987 0.6978 0.7726 0.036 Uiso 1 calc . . R .
C26 C 0.6022(3) 0.6947(2) 0.80132(16) 0.0315(7) Uani 1 d . . . U
C27 C 0.4751(3) 0.68693(19) 0.78104(16) 0.0310(7) Uani 1 d . . . U
H27 H 0.3991 0.6905 0.8061 0.037 Uiso 1 calc . . R .
C28 C 0.4593(3) 0.67406(18) 0.72438(16) 0.0271(7) Uani 1 d . . . U
C29 C 0.5726(3) 0.66196(18) 0.68999(16) 0.0266(7) Uani 1 d . . . U
H29 H 0.5630 0.6487 0.6543 0.032 Uiso 1 calc . . R .
C30 C 0.6186(3) 0.7101(2) 0.86147(17) 0.0363(8) Uani 1 d . . . U
C31 C 0.7373(4) 0.6905(2) 0.89584(18) 0.0460(9) Uani 1 d . . . U
H31 H 0.8097 0.6686 0.8801 0.055 Uiso 1 calc . . R .
C32 C 0.7532(4) 0.7020(2) 0.95273(19) 0.0523(10) Uani 1 d . . . U
H32 H 0.8351 0.6872 0.9747 0.063 Uiso 1 calc . . R .
C33 C 0.6497(4) 0.7351(3) 0.9772(2) 0.0540(10) Uani 1 d . . . U
C34 C 0.5297(4) 0.7568(3) 0.9426(2) 0.0582(10) Uani 1 d . . . U
H34 H 0.4586 0.7802 0.9579 0.070 Uiso 1 calc . . R .
C35 C 0.5135(4) 0.7442(2) 0.8859(2) 0.0510(9) Uani 1 d . . . U
H35 H 0.4316 0.7587 0.8639 0.061 Uiso 1 calc . . R .
C36 C 0.3233(3) 0.67744(19) 0.69643(17) 0.0291(8) Uani 1 d . . . U
C37 C 0.6662(5) 0.7488(3) 1.0397(2) 0.0818(15) Uani 1 d . . . U
H37A H 0.7490 0.7231 1.0608 0.123 Uiso 1 calc . . GR .
H37B H 0.5916 0.7292 1.0696 0.123 Uiso 1 calc . . GR .
H37C H 0.6685 0.8028 1.0282 0.123 Uiso 1 calc . . GR .
C38 C -0.0357(5) 0.4368(3) 0.8171(2) 0.0737(13) Uani 1 d . . . U
H38 H -0.0347 0.4055 0.7940 0.088 Uiso 1 calc . . R .
C39 C 0.0815(4) 0.4427(3) 0.8456(2) 0.0712(12) Uani 1 d . . . U
H39 H 0.1598 0.4148 0.8415 0.085 Uiso 1 calc . . R .
C40 C 0.0856(4) 0.4884(3) 0.8796(2) 0.0576(10) Uani 1 d . . . U
C41 C -0.0353(5) 0.5250(3) 0.8851(3) 0.0819(13) Uani 1 d . . . U
H41 H -0.0397 0.5563 0.9082 0.098 Uiso 1 calc . . R .
C42 C -0.1514(5) 0.5163(3) 0.8569(3) 0.0851(14) Uani 1 d . . . U
H42 H -0.2326 0.5405 0.8628 0.102 Uiso 1 calc . . R .
C43 C 0.2084(4) 0.4954(3) 0.9118(2) 0.0572(10) Uani 1 d . . . U
C44 C 0.3294(4) 0.4593(3) 0.9071(2) 0.0694(11) Uani 1 d . . . U
H44 H 0.3365 0.4323 0.8802 0.083 Uiso 1 calc . . R .
C45 C 0.4427(4) 0.4613(3) 0.9409(2) 0.0700(11) Uani 1 d . . . U
H45 H 0.5228 0.4352 0.9362 0.084 Uiso 1 calc . . R .
C46 C 0.4400(4) 0.5002(2) 0.9807(2) 0.0499(10) Uani 1 d . . . U
C47 C 0.3222(5) 0.5383(3) 0.9836(3) 0.0777(12) Uani 1 d . . . U
H47 H 0.3162 0.5670 1.0091 0.093 Uiso 1 calc . . R .
C48 C 0.2078(5) 0.5362(3) 0.9494(2) 0.0779(12) Uani 1 d . . . U
H48 H 0.1289 0.5640 0.9526 0.094 Uiso 1 calc . . R .
C49 C 1.1388(3) 0.50591(19) 0.66769(15) 0.0280(7) Uani 1 d . . . U
C50 C 1.2386(3) 0.44104(18) 0.70418(15) 0.0270(7) Uani 1 d . . . U
C51 C 1.2135(3) 0.36653(19) 0.71453(16) 0.0323(8) Uani 1 d . . . U
H51 H 1.1357 0.3577 0.6975 0.039 Uiso 1 calc . . R .
C52 C 1.3027(3) 0.30460(19) 0.75001(17) 0.0347(8) Uani 1 d . . . U
C53 C 1.4170(3) 0.32009(19) 0.77570(17) 0.0352(8) Uani 1 d . . . U
H53 H 1.4769 0.2796 0.8002 0.042 Uiso 1 calc . . R .
C54 C 1.4441(3) 0.39424(19) 0.76573(16) 0.0304(7) Uani 1 d . . . U
C55 C 1.3552(3) 0.45459(19) 0.72965(15) 0.0291(7) Uani 1 d . . . U
H55 H 1.3732 0.5044 0.7223 0.035 Uiso 1 calc . . R .
C56 C 1.2789(4) 0.2252(2) 0.75975(19) 0.0453(9) Uani 1 d . . . U
C57 C 1.1584(4) 0.1929(2) 0.7869(2) 0.0691(12) Uani 1 d . . . U
H57 H 1.0902 0.2216 0.7985 0.083 Uiso 1 calc . . R .
C58 C 1.1389(6) 0.1168(3) 0.7971(3) 0.0885(15) Uani 1 d . . . U
H58 H 1.0573 0.0959 0.8151 0.106 Uiso 1 calc . . R .
C59 C 1.2379(6) 0.0729(3) 0.7810(3) 0.0783(14) Uani 1 d . . . U
C60 C 1.3564(5) 0.1045(2) 0.7537(2) 0.0689(12) Uani 1 d . . . U
H60 H 1.4237 0.0758 0.7417 0.083 Uiso 1 calc . . R .
C61 C 1.3767(4) 0.1797(2) 0.7438(2) 0.0560(10) Uani 1 d . . . U
H61 H 1.4588 0.1999 0.7260 0.067 Uiso 1 calc . . R .
C62 C 1.2149(7) -0.0098(3) 0.7932(3) 0.129(2) Uani 1 d . . . U
H62A H 1.1208 -0.0145 0.7885 0.194 Uiso 1 calc . . GR .
H62B H 1.2424 -0.0432 0.8373 0.194 Uiso 1 calc . . GR .
H62C H 1.2670 -0.0237 0.7616 0.194 Uiso 1 calc . . GR .
C63 C 1.5661(3) 0.4055(2) 0.79842(17) 0.0337(8) Uani 1 d . . . U
C64 C 1.0623(3) 0.68736(18) 0.49058(16) 0.0273(7) Uani 1 d . . . U
C65 C 1.1188(3) 0.73360(18) 0.42351(15) 0.0285(7) Uani 1 d . . . U
C66 C 1.1791(3) 0.80106(19) 0.41258(16) 0.0335(8) Uani 1 d . . . U
H66 H 1.1829 0.8163 0.4474 0.040 Uiso 1 calc . . R .
C67 C 1.2334(4) 0.84605(19) 0.35170(17) 0.0359(8) Uani 1 d . . . U
C68 C 1.2299(3) 0.8212(2) 0.30045(17) 0.0366(8) Uani 1 d . . . U
H68 H 1.2654 0.8506 0.2589 0.044 Uiso 1 calc . . R .
C69 C 1.1736(3) 0.75237(19) 0.31116(16) 0.0325(8) Uani 1 d . . . U
C70 C 1.1167(3) 0.70899(19) 0.37216(15) 0.0292(7) Uani 1 d . . . U
H70 H 1.0775 0.6638 0.3788 0.035 Uiso 1 calc . . R .
C71 C 1.3005(4) 0.9169(2) 0.34262(17) 0.0393(8) Uani 1 d . . . U
C72 C 1.3990(4) 0.9134(2) 0.38644(19) 0.0490(10) Uani 1 d . . . U
H72 H 1.4226 0.8667 0.4210 0.059 Uiso 1 calc . . R .
C73 C 1.4627(4) 0.9777(2) 0.3798(2) 0.0541(10) Uani 1 d . . . U
H73 H 1.5298 0.9731 0.4095 0.065 Uiso 1 calc . . R .
C74 C 1.4299(5) 1.0474(2) 0.3312(2) 0.0624(12) Uani 1 d . . . U
C75 C 1.3310(5) 1.0517(3) 0.2874(2) 0.0799(14) Uani 1 d . . . U
H75 H 1.3066 1.0987 0.2535 0.096 Uiso 1 calc . . R .
C76 C 1.2675(5) 0.9868(2) 0.2934(2) 0.0658(12) Uani 1 d . . . U
H76 H 1.2013 0.9912 0.2634 0.079 Uiso 1 calc . . R .
C77 C 1.1736(4) 0.7235(2) 0.25749(17) 0.0391(9) Uani 1 d . . . U
C78 C 1.5013(6) 1.1174(3) 0.3241(3) 0.104(2) Uani 1 d . . . U
H78A H 1.4421 1.1625 0.3037 0.156 Uiso 1 calc . . GR .
H78B H 1.5812 1.1213 0.2970 0.156 Uiso 1 calc . . GR .
H78C H 1.5260 1.1130 0.3671 0.156 Uiso 1 calc . . GR .
C79 C -0.0601(4) 0.2281(3) 0.18183(19) 0.0508(10) Uani 1 d . . . U
C80 C -0.0416(4) 0.2069(2) 0.12410(17) 0.0405(8) Uani 1 d . . . U
C81 C 0.0533(4) 0.1482(2) 0.12877(19) 0.0468(9) Uani 1 d . . . U
H81 H 0.1021 0.1236 0.1675 0.056 Uiso 1 calc . . R .
C82 C 0.0775(4) 0.1250(2) 0.07689(19) 0.0483(9) Uani 1 d . . . U
C83 C 0.0034(4) 0.1644(2) 0.01907(18) 0.0472(9) Uani 1 d . . . U
H83 H 0.0180 0.1505 -0.0166 0.057 Uiso 1 calc . . R .
C84 C -0.0905(4) 0.2234(2) 0.01366(17) 0.0408(8) Uani 1 d . . . U
C85 C -0.1144(4) 0.2447(2) 0.06654(17) 0.0406(9) Uani 1 d . . . U
H85 H -0.1788 0.2840 0.0633 0.049 Uiso 1 calc . . R .
C86 C 0.1804(5) 0.0636(2) 0.0811(2) 0.0569(10) Uani 1 d . . . U
C87 C 0.3040(5) 0.0572(3) 0.1082(2) 0.0661(11) Uani 1 d . . . U
H87 H 0.3233 0.0912 0.1266 0.079 Uiso 1 calc . . R .
C88 C 0.4017(6) 0.0007(3) 0.1089(2) 0.0827(14) Uani 1 d . . . U
H88 H 0.4857 -0.0020 0.1271 0.099 Uiso 1 calc . . R .
C89 C 0.3755(6) -0.0513(3) 0.0830(3) 0.0838(15) Uani 1 d . . . U
C90 C 0.2540(6) -0.0460(3) 0.0571(3) 0.0929(14) Uani 1 d . . . U
H90 H 0.2346 -0.0808 0.0397 0.111 Uiso 1 calc . . R .
C91 C 0.1566(6) 0.0105(3) 0.0557(3) 0.0810(13) Uani 1 d . . . U
H91 H 0.0732 0.0127 0.0373 0.097 Uiso 1 calc . . R .
C92 C -0.1635(4) 0.2622(2) -0.05001(19) 0.0455(9) Uani 1 d . . . U
C93 C 0.4835(7) -0.1111(3) 0.0813(3) 0.133(3) Uani 1 d . . . U
H93A H 0.4815 -0.1153 0.0395 0.199 Uiso 1 calc . . GR .
H93B H 0.4667 -0.1597 0.1165 0.199 Uiso 1 calc . . GR .
H93C H 0.5706 -0.0961 0.0868 0.199 Uiso 1 calc . . GR .

loop_
_atom_site_aniso_label
_atom_site_aniso_U_11
_atom_site_aniso_U_22
_atom_site_aniso_U_33
_atom_site_aniso_U_23
_atom_site_aniso_U_13
_atom_site_aniso_U_12
Co1 0.0216(2) 0.0287(3) 0.0242(2) -0.0146(2) -0.0026(2) -0.00332(19)
Co2 0.0182(2) 0.0307(3) 0.0255(3) -0.0165(2) 0.00030(19) -0.00575(18)
N1 0.0294(15) 0.0287(15) 0.0217(15) -0.0113(12) -0.0012(13) -0.0067(12)
N2 0.0371(17) 0.0323(16) 0.0302(16) -0.0162(14) 0.0023(14) -0.0118(14)
N3 0.070(3) 0.071(3) 0.046(2) -0.0076(19) -0.031(2) -0.025(2)
O1 0.0377(14) 0.0383(14) 0.0420(15) -0.0175(12) -0.0185(12) 0.0075(11)
O2 0.0533(17) 0.0308(14) 0.0692(19) -0.0226(13) -0.0279(15) 0.0098(12)
O3 0.0447(16) 0.0571(18) 0.0519(18) -0.0119(15) -0.0189(14) -0.0146(14)
O4 0.0617(19) 0.0582(18) 0.0456(17) -0.0077(14) -0.0336(15) 0.0001(14)
O5 0.0338(13) 0.0376(14) 0.0287(13) -0.0127(11) 0.0037(11) -0.0133(11)
O6 0.0505(16) 0.0522(16) 0.0210(13) -0.0182(12) 0.0049(12) -0.0161(13)
O7 0.079(2) 0.068(2) 0.0432(17) -0.0367(15) 0.0077(15) -0.0281(16)
O8 0.101(2) 0.080(2) 0.0233(15) -0.0279(15) 0.0119(16) -0.0337(18)
O9 0.0210(12) 0.0440(15) 0.0443(15) -0.0283(12) 0.0041(11) -0.0095(11)
O10 0.0227(12) 0.0581(16) 0.0442(15) -0.0381(13) 0.0049(11) -0.0090(11)
O11 0.0219(12) 0.0645(17) 0.0320(14) -0.0300(13) -0.0002(11) -0.0059(11)
O12 0.0188(12) 0.0603(17) 0.0361(14) -0.0315(13) 0.0050(11) -0.0071(11)
O13 0.123(3) 0.154(4) 0.053(2) -0.066(2) -0.048(2) 0.068(3)
O14 0.066(2) 0.110(3) 0.0445(18) -0.0523(19) -0.0124(16) 0.0266(19)
O15 0.0560(18) 0.073(2) 0.0437(17) -0.0342(16) -0.0217(14) 0.0186(15)
O16 0.118(3) 0.107(3) 0.0473(19) -0.0543(19) -0.0393(19) 0.052(2)
C1 0.0387(19) 0.044(2) 0.0258(17) -0.0212(15) 0.0044(16) -0.0128(16)
C2 0.0363(18) 0.0417(19) 0.0297(17) -0.0185(15) 0.0091(15) -0.0180(15)
C3 0.0262(16) 0.0260(16) 0.0235(16) -0.0133(13) -0.0003(14) -0.0026(13)
C4 0.0317(17) 0.0309(17) 0.0253(16) -0.0170(14) 0.0009(15) -0.0050(14)
C5 0.0299(17) 0.0343(18) 0.0277(17) -0.0168(15) 0.0021(15) -0.0065(14)
C6 0.0283(16) 0.0244(15) 0.0266(16) -0.0122(13) -0.0009(14) -0.0050(13)
C7 0.0357(18) 0.0351(17) 0.0345(17) -0.0217(14) 0.0049(15) -0.0066(14)
C8 0.0300(17) 0.0345(17) 0.0391(18) -0.0156(15) 0.0073(15) -0.0120(14)
C9 0.0344(17) 0.0288(16) 0.0324(17) -0.0137(14) -0.0053(15) -0.0077(14)
C10 0.0445(19) 0.0334(17) 0.0284(17) -0.0198(14) 0.0008(15) -0.0100(15)
C11 0.0341(17) 0.0339(17) 0.0307(17) -0.0176(14) 0.0055(15) -0.0105(14)
C12 0.0388(18) 0.0289(16) 0.0379(18) -0.0134(14) -0.0055(16) -0.0093(14)
C13 0.050(2) 0.0360(18) 0.049(2) -0.0220(16) 0.0065(17) -0.0140(16)
C14 0.051(2) 0.0362(18) 0.049(2) -0.0204(16) 0.0110(17) -0.0169(16)
C15 0.0422(18) 0.0339(17) 0.0411(18) -0.0166(15) -0.0019(16) -0.0142(15)
C16 0.060(2) 0.0382(18) 0.0372(18) -0.0198(15) -0.0030(17) -0.0170(16)
C17 0.060(2) 0.0365(18) 0.0340(18) -0.0111(15) -0.0044(17) -0.0194(16)
C18 0.0453(19) 0.0355(18) 0.0357(18) -0.0163(15) -0.0033(16) -0.0155(16)
C19 0.043(2) 0.0349(19) 0.045(2) -0.0201(16) 0.0000(17) -0.0084(16)
C20 0.0339(19) 0.0354(19) 0.0378(19) -0.0162(16) 0.0022(16) -0.0095(16)
C21 0.047(2) 0.0363(19) 0.039(2) -0.0221(16) 0.0099(18) -0.0144(17)
C22 0.048(2) 0.041(2) 0.044(2) -0.0200(17) 0.0088(18) -0.0209(17)
C23 0.0241(17) 0.0270(17) 0.0270(17) -0.0122(14) -0.0011(14) -0.0023(14)
C24 0.0196(15) 0.0347(17) 0.0271(16) -0.0176(14) 0.0027(14) -0.0063(13)
C25 0.0231(16) 0.0429(18) 0.0305(17) -0.0204(14) -0.0023(14) -0.0076(14)
C26 0.0260(16) 0.0456(18) 0.0310(16) -0.0233(14) 0.0026(14) -0.0075(14)
C27 0.0241(16) 0.0444(18) 0.0319(17) -0.0232(15) 0.0051(14) -0.0046(14)
C28 0.0220(16) 0.0345(17) 0.0310(17) -0.0191(14) 0.0008(14) -0.0062(13)
C29 0.0222(16) 0.0355(17) 0.0291(17) -0.0199(14) 0.0004(14) -0.0051(14)
C30 0.0299(17) 0.0548(19) 0.0346(17) -0.0282(15) 0.0021(15) -0.0076(15)
C31 0.0422(19) 0.066(2) 0.0422(19) -0.0349(17) -0.0024(17) -0.0040(17)
C32 0.047(2) 0.078(2) 0.042(2) -0.0332(19) -0.0064(18) -0.008(2)
C33 0.057(2) 0.076(3) 0.044(2) -0.038(2) 0.003(2) -0.014(2)
C34 0.053(2) 0.087(3) 0.052(2) -0.047(2) 0.010(2) -0.004(2)
C35 0.040(2) 0.080(2) 0.049(2) -0.0426(18) -0.0007(17) -0.0025(18)
C36 0.0269(18) 0.0348(18) 0.0340(19) -0.0215(15) -0.0008(16) -0.0073(15)
C37 0.096(4) 0.115(4) 0.058(3) -0.057(3) 0.002(3) -0.018(3)
C38 0.060(3) 0.115(3) 0.067(3) -0.053(2) -0.007(2) -0.025(3)
C39 0.054(2) 0.112(3) 0.072(2) -0.059(2) -0.011(2) -0.015(2)
C40 0.050(2) 0.069(2) 0.065(2) -0.0353(19) -0.0190(19) -0.0127(19)
C41 0.072(3) 0.080(3) 0.113(3) -0.056(2) -0.042(2) 0.002(2)
C42 0.069(3) 0.080(3) 0.116(3) -0.046(3) -0.045(3) 0.003(2)
C43 0.052(2) 0.071(2) 0.065(2) -0.0416(18) -0.0249(19) -0.0055(18)
C44 0.058(2) 0.105(3) 0.076(2) -0.066(2) -0.016(2) -0.009(2)
C45 0.049(2) 0.107(3) 0.084(3) -0.068(2) -0.014(2) -0.004(2)
C46 0.040(2) 0.065(2) 0.061(2) -0.041(2) -0.0155(19) -0.0033(19)
C47 0.068(3) 0.096(3) 0.102(3) -0.074(2) -0.040(2) 0.015(2)
C48 0.062(2) 0.097(3) 0.100(3) -0.067(2) -0.038(2) 0.018(2)
C49 0.0246(17) 0.0323(18) 0.0245(17) -0.0090(14) 0.0008(15) -0.0021(14)
C50 0.0256(16) 0.0296(17) 0.0239(16) -0.0093(14) -0.0032(14) 0.0018(14)
C51 0.0287(17) 0.0355(17) 0.0341(17) -0.0149(14) -0.0078(15) -0.0021(14)
C52 0.0353(17) 0.0322(17) 0.0339(17) -0.0100(14) -0.0055(15) -0.0021(14)
C53 0.0315(17) 0.0339(18) 0.0340(18) -0.0078(15) -0.0087(15) 0.0055(14)
C54 0.0279(17) 0.0376(18) 0.0260(16) -0.0134(14) -0.0040(14) 0.0006(14)
C55 0.0301(17) 0.0312(17) 0.0266(17) -0.0122(14) -0.0039(15) -0.0008(14)
C56 0.0409(19) 0.0359(18) 0.052(2) -0.0099(16) -0.0126(17) -0.0018(16)
C57 0.055(2) 0.045(2) 0.091(3) -0.011(2) -0.005(2) -0.0050(19)
C58 0.074(3) 0.058(3) 0.111(3) -0.008(2) -0.007(3) -0.021(2)
C59 0.087(3) 0.043(2) 0.095(3) -0.016(2) -0.016(3) -0.009(2)
C60 0.084(3) 0.042(2) 0.077(3) -0.021(2) -0.011(2) 0.001(2)
C61 0.062(2) 0.039(2) 0.064(2) -0.0163(18) -0.008(2) -0.0035(18)
C62 0.163(6) 0.054(3) 0.162(6) -0.029(4) -0.028(5) -0.027(4)
C63 0.0288(18) 0.044(2) 0.0307(19) -0.0176(17) -0.0085(16) 0.0057(16)
C64 0.0295(17) 0.0292(17) 0.0241(17) -0.0123(14) -0.0024(15) 0.0020(14)
C65 0.0305(17) 0.0326(17) 0.0211(16) -0.0093(14) -0.0013(14) -0.0026(14)
C66 0.0430(18) 0.0362(17) 0.0240(16) -0.0142(14) -0.0005(15) -0.0065(15)
C67 0.0451(18) 0.0333(17) 0.0276(17) -0.0090(14) -0.0038(15) -0.0099(15)
C68 0.0429(19) 0.0410(18) 0.0225(16) -0.0088(14) 0.0000(15) -0.0057(15)
C69 0.0353(18) 0.0380(18) 0.0245(17) -0.0126(14) -0.0041(15) -0.0032(15)
C70 0.0309(17) 0.0334(17) 0.0247(17) -0.0126(14) -0.0027(15) -0.0036(14)
C71 0.054(2) 0.0330(17) 0.0301(17) -0.0107(15) 0.0002(16) -0.0119(16)
C72 0.060(2) 0.0367(19) 0.043(2) -0.0071(16) -0.0085(18) -0.0128(17)
C73 0.063(2) 0.046(2) 0.049(2) -0.0117(18) -0.014(2) -0.0144(19)
C74 0.080(3) 0.042(2) 0.058(2) -0.0087(19) -0.012(2) -0.023(2)
C75 0.103(3) 0.045(2) 0.070(3) 0.006(2) -0.029(2) -0.024(2)
C76 0.084(2) 0.050(2) 0.050(2) -0.0009(18) -0.025(2) -0.022(2)
C77 0.043(2) 0.052(2) 0.0249(19) -0.0185(17) -0.0034(17) -0.0027(18)
C78 0.130(5) 0.059(3) 0.114(4) -0.017(3) -0.029(4) -0.039(3)
C79 0.050(2) 0.074(3) 0.037(2) -0.0328(19) -0.0111(19) 0.006(2)
C80 0.0418(19) 0.056(2) 0.0306(18) -0.0252(16) -0.0042(16) -0.0007(17)
C81 0.051(2) 0.056(2) 0.0354(19) -0.0207(16) -0.0120(17) 0.0056(17)
C82 0.055(2) 0.0518(19) 0.0439(19) -0.0257(16) -0.0112(17) 0.0067(17)
C83 0.058(2) 0.057(2) 0.0367(18) -0.0302(16) -0.0098(17) 0.0049(18)
C84 0.044(2) 0.054(2) 0.0318(18) -0.0245(16) -0.0089(16) 0.0027(17)
C85 0.0398(19) 0.055(2) 0.0337(18) -0.0254(16) -0.0060(16) 0.0029(16)
C86 0.069(2) 0.054(2) 0.050(2) -0.0260(17) -0.0115(19) 0.0137(19)
C87 0.075(3) 0.065(2) 0.054(2) -0.0233(19) -0.011(2) 0.021(2)
C88 0.085(3) 0.079(3) 0.065(3) -0.014(2) -0.014(2) 0.033(2)
C89 0.098(3) 0.063(3) 0.071(3) -0.016(2) 0.000(3) 0.043(3)
C90 0.113(3) 0.072(3) 0.095(3) -0.041(2) -0.008(3) 0.028(3)
C91 0.092(3) 0.069(3) 0.086(3) -0.037(2) -0.017(2) 0.019(2)
C92 0.050(2) 0.058(2) 0.035(2) -0.0263(18) -0.0111(18) 0.0055(19)
C93 0.152(5) 0.102(4) 0.106(5) -0.019(4) 0.016(4) 0.072(4)

loop_
_atom_type_symbol
_atom_type_description
_atom_type_scat_dispersion_real
_atom_type_scat_dispersion_imag
_atom_type_scat_source
C C 0.0033 0.0016 'International Tables Vol C Tables 4.2.6.8 and 6.1.1.4'
H H 0.0000 0.0000 'International Tables Vol C Tables 4.2.6.8 and 6.1.1.4'
Co Co 0.3494 0.9721 'International Tables Vol C Tables 4.2.6.8 and 6.1.1.4'
N N 0.0061 0.0033 'International Tables Vol C Tables 4.2.6.8 and 6.1.1.4'
O O 0.0106 0.0060 'International Tables Vol C Tables 4.2.6.8 and 6.1.1.4'

loop_
_geom_angle_atom_site_label_1
_geom_angle_atom_site_label_2
_geom_angle_atom_site_label_3
_geom_angle
_geom_angle_site_symmetry_1
_geom_angle_site_symmetry_3
O1 Co1 N1 101.48(10) . .
O1 Co1 O5 109.91(10) . .
O5 Co1 N1 101.24(10) . .
O10 Co1 N1 99.81(10) . .
O10 Co1 O1 118.19(10) . .
O10 Co1 O5 121.55(10) . .
N2 Co2 O12 87.91(9) 1_665 1_655
N2 Co2 C36 88.93(10) 1_665 1_655
O2 Co2 N2 171.67(9) . 1_665
O2 Co2 O12 85.68(9) . 1_655
O2 Co2 C36 82.86(10) . 1_655
O6 Co2 N2 88.36(10) . 1_665
O6 Co2 O2 95.43(10) . .
O6 Co2 O11 97.04(9) . 1_655
O6 Co2 O12 156.67(9) . 1_655
O6 Co2 C36 127.03(11) . 1_655
O9 Co2 N2 91.74(10) . 1_665
O9 Co2 O2 93.95(10) . .
O9 Co2 O6 109.68(9) . .
O9 Co2 O11 153.26(9) . 1_655
O9 Co2 O12 93.45(8) . 1_655
O9 Co2 C36 123.28(10) . 1_655
O11 Co2 N2 90.12(10) 1_655 1_665
O11 Co2 O2 82.07(10) 1_655 .
O11 Co2 O12 59.96(8) 1_655 1_655
O11 Co2 C36 30.08(10) 1_655 1_655
O12 Co2 C36 29.88(9) 1_655 1_655
C1 N1 Co1 120.3(2) . .
C1 N1 C5 117.2(3) . .
C5 N1 Co1 122.3(2) . .
C20 N2 Co2 125.2(2) . 1_445
C21 N2 Co2 117.6(2) . 1_445
C21 N2 C20 116.8(3) . .
C38 N3 H3 120.3 . .
C42 N3 H3 120.3 . .
C42 N3 C38 119.3(4) . .
C49 O1 Co1 120.0(2) . .
C49 O2 Co2 149.2(2) . .
C64 O5 Co1 116.7(2) . .
C64 O6 Co2 158.4(2) . .
C77 O8 H8 109.5 . .
C23 O9 Co2 133.8(2) . .
C23 O10 Co1 137.6(2) . .
C36 O11 Co2 94.3(2) . 1_455
C36 O12 Co2 85.36(18) . 1_455
C79 O14 H14A 109.5 . .
C92 O15 H15 109.5 . .
N1 C1 H1 118.7 . .
N1 C1 C2 122.6(3) . .
C2 C1 H1 118.7 . .
C1 C2 H2 119.6 . .
C1 C2 C3 120.9(3) . .
C3 C2 H2 119.6 . .
C2 C3 C4 115.7(3) . .
C2 C3 C6 121.3(3) . .
C4 C3 C6 123.0(3) . .
C3 C4 H4 119.6 . .
C5 C4 C3 120.8(3) . .
C5 C4 H4 119.6 . .
N1 C5 C4 122.8(3) . .
N1 C5 H5 118.6 . .
C4 C5 H5 118.6 . .
C7 C6 C3 121.4(3) . .
C7 C6 C11 117.2(3) . .
C11 C6 C3 121.2(3) . .
C6 C7 H7 119.1 . .
C8 C7 C6 121.8(3) . .
C8 C7 H7 119.1 . .
C7 C8 H8A 119.4 . .
C7 C8 C9 121.2(3) . .
C9 C8 H8A 119.4 . .
C8 C9 C12 121.4(3) . .
C10 C9 C8 116.8(3) . .
C10 C9 C12 121.4(3) . .
C9 C10 H10 118.8 . .
C9 C10 C11 122.3(3) . .
C11 C10 H10 118.8 . .
C6 C11 H11 119.7 . .
C10 C11 C6 120.6(3) . .
C10 C11 H11 119.7 . .
C13 C12 C9 121.3(3) . .
C13 C12 C17 117.0(3) . .
C17 C12 C9 121.4(3) . .
C12 C13 H13 119.2 . .
C12 C13 C14 121.6(4) . .
C14 C13 H13 119.2 . .
C13 C14 H14 119.6 . .
C15 C14 C13 120.9(4) . .
C15 C14 H14 119.6 . .
C14 C15 C18 120.2(3) . .
C16 C15 C14 117.7(3) . .
C16 C15 C18 121.7(3) . .
C15 C16 H16 119.5 . .
C17 C16 C15 121.0(3) . .
C17 C16 H16 119.5 . .
C12 C17 H17 119.2 . .
C16 C17 C12 121.5(3) . .
C16 C17 H17 119.2 . .
C19 C18 C15 123.9(3) . .
C19 C18 C22 115.7(3) . .
C22 C18 C15 120.1(3) . .
C18 C19 H19 119.6 . .
C18 C19 C20 120.9(4) . .
C20 C19 H19 119.6 . .
N2 C20 C19 122.8(3) . .
N2 C20 H20 118.6 . .
C19 C20 H20 118.6 . .
N2 C21 H21 118.3 . .
N2 C21 C22 123.4(3) . .
C22 C21 H21 118.3 . .
C18 C22 H22 119.9 . .
C21 C22 C18 120.3(3) . .
C21 C22 H22 119.9 . .
O9 C23 O10 125.8(3) . .
O9 C23 C24 117.4(3) . .
O10 C23 C24 116.8(3) . .
C25 C24 C23 121.2(3) . .
C29 C24 C23 119.1(3) . .
C29 C24 C25 119.6(3) . .
C24 C25 H25 119.3 . .
C24 C25 C26 121.3(3) . .
C26 C25 H25 119.3 . .
C25 C26 C27 117.4(3) . .
C25 C26 C30 121.1(3) . .
C27 C26 C30 121.5(3) . .
C26 C27 H27 119.2 . .
C28 C27 C26 121.6(3) . .
C28 C27 H27 119.2 . .
C27 C28 C36 122.1(3) . .
C29 C28 C27 119.5(3) . .
C29 C28 C36 118.3(3) . .
C24 C29 H29 120.0 . .
C28 C29 C24 120.0(3) . .
C28 C29 H29 120.0 . .
C31 C30 C26 121.7(3) . .
C31 C30 C35 116.9(3) . .
C35 C30 C26 121.4(3) . .
C30 C31 H31 118.7 . .
C30 C31 C32 122.7(4) . .
C32 C31 H31 118.7 . .
C31 C32 H32 119.7 . .
C33 C32 C31 120.6(4) . .
C33 C32 H32 119.7 . .
C32 C33 C34 117.7(4) . .
C32 C33 C37 121.2(4) . .
C34 C33 C37 121.0(4) . .
C33 C34 H34 119.3 . .
C35 C34 C33 121.5(4) . .
C35 C34 H34 119.3 . .
C30 C35 H35 119.7 . .
C34 C35 C30 120.6(4) . .
C34 C35 H35 119.7 . .
O11 C36 Co2 55.64(15) . 1_455
O11 C36 C28 116.9(3) . .
O12 C36 Co2 64.76(16) . 1_455
O12 C36 O11 120.4(3) . .
O12 C36 C28 122.6(3) . .
C28 C36 Co2 172.4(3) . 1_455
C33 C37 H37A 109.5 . .
C33 C37 H37B 109.5 . .
C33 C37 H37C 109.5 . .
H37A C37 H37B 109.5 . .
H37A C37 H37C 109.5 . .
H37B C37 H37C 109.5 . .
N3 C38 H38 119.4 . .
N3 C38 C39 121.1(5) . .
C39 C38 H38 119.4 . .
C38 C39 H39 119.1 . .
C40 C39 C38 121.7(5) . .
C40 C39 H39 119.1 . .
C39 C40 C41 115.0(4) . .
C39 C40 C43 123.5(4) . .
C41 C40 C43 121.3(4) . .
C40 C41 H41 119.3 . .
C40 C41 C42 121.4(5) . .
C42 C41 H41 119.3 . .
N3 C42 C41 121.3(5) . .
N3 C42 H42 119.4 . .
C41 C42 H42 119.4 . .
C44 C43 C40 122.2(4) . .
C48 C43 C40 122.6(4) . .
C48 C43 C44 115.2(4) . .
C43 C44 H44 118.8 . .
C43 C44 C45 122.5(4) . .
C45 C44 H44 118.8 . .
C44 C45 H45 119.0 . .
C46 C45 C44 122.0(4) . .
C46 C45 H45 119.0 . .
C45 C46 C46 122.1(5) . 2_667
C47 C46 C45 115.8(3) . .
C47 C46 C46 122.1(5) . 2_667
C46 C47 H47 118.9 . .
C46 C47 C48 122.1(4) . .
C48 C47 H47 118.9 . .
C43 C48 C47 122.3(4) . .
C43 C48 H48 118.8 . .
C47 C48 H48 118.8 . .
O1 C49 C50 117.5(3) . .
O2 C49 O1 124.0(3) . .
O2 C49 C50 118.5(3) . .
C51 C50 C49 120.0(3) . .
C51 C50 C55 119.5(3) . .
C55 C50 C49 120.4(3) . .
C50 C51 H51 119.3 . .
C50 C51 C52 121.4(3) . .
C52 C51 H51 119.3 . .
C51 C52 C56 121.8(3) . .
C53 C52 C51 117.5(3) . .
C53 C52 C56 120.6(3) . .
C52 C53 H53 119.0 . .
C54 C53 C52 122.0(3) . .
C54 C53 H53 119.0 . .
C53 C54 C63 118.5(3) . .
C55 C54 C53 119.4(3) . .
C55 C54 C63 122.0(3) . .
C50 C55 H55 119.9 . .
C54 C55 C50 120.2(3) . .
C54 C55 H55 119.9 . .
C57 C56 C52 121.1(4) . .
C61 C56 C52 121.6(3) . .
C61 C56 C57 117.3(4) . .
C56 C57 H57 119.9 . .
C56 C57 C58 120.2(5) . .
C58 C57 H57 119.9 . .
C57 C58 H58 119.4 . .
C59 C58 C57 121.3(5) . .
C59 C58 H58 119.4 . .
C58 C59 C62 120.3(5) . .
C60 C59 C58 118.8(5) . .
C60 C59 C62 120.8(5) . .
C59 C60 H60 119.9 . .
C59 C60 C61 120.2(5) . .
C61 C60 H60 119.9 . .
C56 C61 C60 122.2(4) . .
C56 C61 H61 118.9 . .
C60 C61 H61 118.9 . .
C59 C62 H62A 109.5 . .
C59 C62 H62B 109.5 . .
C59 C62 H62C 109.5 . .
H62A C62 H62B 109.5 . .
H62A C62 H62C 109.5 . .
H62B C62 H62C 109.5 . .
O3 C63 C54 118.8(3) . .
O4 C63 O3 125.3(3) . .
O4 C63 C54 115.8(3) . .
O5 C64 C65 118.2(3) . .
O6 C64 O5 123.5(3) . .
O6 C64 C65 118.3(3) . .
C66 C65 C64 119.5(3) . .
C66 C65 C70 119.3(3) . .
C70 C65 C64 121.2(3) . .
C65 C66 H66 119.0 . .
C67 C66 C65 122.1(3) . .
C67 C66 H66 119.0 . .
C66 C67 C68 118.1(3) . .
C66 C67 C71 120.3(3) . .
C68 C67 C71 121.5(3) . .
C67 C68 H68 119.7 . .
C69 C68 C67 120.5(3) . .
C69 C68 H68 119.7 . .
C68 C69 C77 121.2(3) . .
C70 C69 C68 120.4(3) . .
C70 C69 C77 118.4(3) . .
C65 C70 H70 120.3 . .
C69 C70 C65 119.5(3) . .
C69 C70 H70 120.3 . .
C72 C71 C67 119.6(3) . .
C76 C71 C67 123.1(3) . .
C76 C71 C72 117.3(3) . .
C71 C72 H72 119.3 . .
C73 C72 C71 121.3(4) . .
C73 C72 H72 119.3 . .
C72 C73 H73 119.2 . .
C74 C73 C72 121.6(4) . .
C74 C73 H73 119.2 . .
C73 C74 C75 117.5(4) . .
C73 C74 C78 121.2(4) . .
C75 C74 C78 121.3(4) . .
C74 C75 H75 119.5 . .
C74 C75 C76 121.0(4) . .
C76 C75 H75 119.5 . .
C71 C76 C75 121.2(4) . .
C71 C76 H76 119.4 . .
C75 C76 H76 119.4 . .
O7 C77 O8 123.9(3) . .
O7 C77 C69 123.7(3) . .
O8 C77 C69 112.4(3) . .
C74 C78 H78A 109.5 . .
C74 C78 H78B 109.5 . .
C74 C78 H78C 109.5 . .
H78A C78 H78B 109.5 . .
H78A C78 H78C 109.5 . .
H78B C78 H78C 109.5 . .
O13 C79 O14 122.9(4) . .
O13 C79 C80 123.2(4) . .
O14 C79 C80 113.7(3) . .
C81 C80 C79 117.9(3) . .
C81 C80 C85 120.0(3) . .
C85 C80 C79 122.0(4) . .
C80 C81 H81 119.2 . .
C80 C81 C82 121.7(3) . .
C82 C81 H81 119.2 . .
C81 C82 C83 117.3(4) . .
C81 C82 C86 121.8(3) . .
C83 C82 C86 120.8(4) . .
C82 C83 H83 119.2 . .
C84 C83 C82 121.5(3) . .
C84 C83 H83 119.2 . .
C83 C84 C85 120.1(3) . .
C83 C84 C92 117.6(3) . .
C85 C84 C92 122.4(4) . .
C80 C85 C84 119.4(4) . .
C80 C85 H85 120.3 . .
C84 C85 H85 120.3 . .
C87 C86 C82 122.4(4) . .
C87 C86 C91 116.7(4) . .
C91 C86 C82 120.9(4) . .
C86 C87 H87 119.4 . .
C86 C87 C88 121.3(5) . .
C88 C87 H87 119.4 . .
C87 C88 H88 119.6 . .
C89 C88 C87 120.7(5) . .
C89 C88 H88 119.6 . .
C88 C89 C93 120.9(6) . .
C90 C89 C88 118.3(5) . .
C90 C89 C93 120.7(6) . .
C89 C90 H90 119.4 . .
C89 C90 C91 121.3(5) . .
C91 C90 H90 119.4 . .
C86 C91 C90 121.6(5) . .
C86 C91 H91 119.2 . .
C90 C91 H91 119.2 . .
O15 C92 C84 115.4(3) . .
O16 C92 O15 123.4(3) . .
O16 C92 C84 121.2(4) . .
C89 C93 H93A 109.5 . .
C89 C93 H93B 109.5 . .
C89 C93 H93C 109.5 . .
H93A C93 H93B 109.5 . .
H93A C93 H93C 109.5 . .
H93B C93 H93C 109.5 . .

loop_
_geom_bond_atom_site_label_1
_geom_bond_atom_site_label_2
_geom_bond_distance
_geom_bond_site_symmetry_2
Co1 N1 2.035(2) .
Co1 O1 1.949(2) .
Co1 O5 1.951(2) .
Co1 O10 1.938(2) .
Co2 N2 2.147(3) 1_665
Co2 O2 2.108(2) .
Co2 O6 2.053(2) .
Co2 O9 1.986(2) .
Co2 O11 2.076(2) 1_655
Co2 O12 2.276(2) 1_655
Co2 C36 2.508(3) 1_655
N1 C1 1.335(4) .
N1 C5 1.343(4) .
N2 Co2 2.147(3) 1_445
N2 C20 1.335(4) .
N2 C21 1.336(4) .
N3 H3 0.8600 .
N3 C38 1.314(6) .
N3 C42 1.310(6) .
O1 C49 1.266(3) .
O2 C49 1.237(4) .
O3 C63 1.248(4) .
O4 C63 1.246(4) .
O5 C64 1.263(4) .
O6 C64 1.251(3) .
O7 C77 1.202(4) .
O8 H8 0.8200 .
O8 C77 1.325(4) .
O9 C23 1.251(3) .
O10 C23 1.262(3) .
O11 Co2 2.076(2) 1_455
O11 C36 1.260(4) .
O12 Co2 2.276(2) 1_455
O12 C36 1.253(4) .
O13 C79 1.196(4) .
O14 H14A 0.8200 .
O14 C79 1.305(5) .
O15 H15 0.8200 .
O15 C92 1.303(4) .
O16 C92 1.203(4) .
C1 H1 0.9300 .
C1 C2 1.384(4) .
C2 H2 0.9300 .
C2 C3 1.387(4) .
C3 C4 1.387(4) .
C3 C6 1.479(4) .
C4 H4 0.9300 .
C4 C5 1.374(4) .
C5 H5 0.9300 .
C6 C7 1.384(4) .
C6 C11 1.391(4) .
C7 H7 0.9300 .
C7 C8 1.381(4) .
C8 H8A 0.9300 .
C8 C9 1.393(4) .
C9 C10 1.378(5) .
C9 C12 1.489(4) .
C10 H10 0.9300 .
C10 C11 1.385(4) .
C11 H11 0.9300 .
C12 C13 1.385(5) .
C12 C17 1.389(5) .
C13 H13 0.9300 .
C13 C14 1.386(4) .
C14 H14 0.9300 .
C14 C15 1.385(5) .
C15 C16 1.385(5) .
C15 C18 1.489(4) .
C16 H16 0.9300 .
C16 C17 1.382(4) .
C17 H17 0.9300 .
C18 C19 1.381(5) .
C18 C22 1.394(5) .
C19 H19 0.9300 .
C19 C20 1.386(4) .
C20 H20 0.9300 .
C21 H21 0.9300 .
C21 C22 1.380(5) .
C22 H22 0.9300 .
C23 C24 1.491(4) .
C24 C25 1.391(4) .
C24 C29 1.386(4) .
C25 H25 0.9300 .
C25 C26 1.395(4) .
C26 C27 1.396(4) .
C26 C30 1.491(4) .
C27 H27 0.9300 .
C27 C28 1.387(4) .
C28 C29 1.385(4) .
C28 C36 1.496(4) .
C29 H29 0.9300 .
C30 C31 1.374(5) .
C30 C35 1.390(5) .
C31 H31 0.9300 .
C31 C32 1.378(5) .
C32 H32 0.9300 .
C32 C33 1.370(5) .
C33 C34 1.387(5) .
C33 C37 1.524(5) .
C34 H34 0.9300 .
C34 C35 1.386(5) .
C35 H35 0.9300 .
C36 Co2 2.508(3) 1_455
C37 H37A 0.9600 .
C37 H37B 0.9600 .
C37 H37C 0.9600 .
C38 H38 0.9300 .
C38 C39 1.381(5) .
C39 H39 0.9300 .
C39 C40 1.368(6) .
C40 C41 1.369(6) .
C40 C43 1.481(5) .
C41 H41 0.9300 .
C41 C42 1.385(6) .
C42 H42 0.9300 .
C43 C44 1.360(6) .
C43 C48 1.350(6) .
C44 H44 0.9300 .
C44 C45 1.390(5) .
C45 H45 0.9300 .
C45 C46 1.360(5) .
C46 C46 1.494(6) 2_667
C46 C47 1.343(6) .
C47 H47 0.9300 .
C47 C48 1.404(5) .
C48 H48 0.9300 .
C49 C50 1.498(4) .
C50 C51 1.389(4) .
C50 C55 1.396(4) .
C51 H51 0.9300 .
C51 C52 1.397(4) .
C52 C53 1.394(4) .
C52 C56 1.481(5) .
C53 H53 0.9300 .
C53 C54 1.390(4) .
C54 C55 1.381(4) .
C54 C63 1.510(4) .
C55 H55 0.9300 .
C56 C57 1.385(5) .
C56 C61 1.383(6) .
C57 H57 0.9300 .
C57 C58 1.407(6) .
C58 H58 0.9300 .
C58 C59 1.373(7) .
C59 C60 1.364(6) .
C59 C62 1.526(6) .
C60 H60 0.9300 .
C60 C61 1.394(5) .
C61 H61 0.9300 .
C62 H62A 0.9600 .
C62 H62B 0.9600 .
C62 H62C 0.9600 .
C64 C65 1.491(4) .
C65 C66 1.391(4) .
C65 C70 1.394(4) .
C66 H66 0.9300 .
C66 C67 1.379(5) .
C67 C68 1.397(4) .
C67 C71 1.492(4) .
C68 H68 0.9300 .
C68 C69 1.396(4) .
C69 C70 1.384(4) .
C69 C77 1.496(4) .
C70 H70 0.9300 .
C71 C72 1.386(5) .
C71 C76 1.364(5) .
C72 H72 0.9300 .
C72 C73 1.378(5) .
C73 H73 0.9300 .
C73 C74 1.358(5) .
C74 C75 1.383(6) .
C74 C78 1.512(6) .
C75 H75 0.9300 .
C75 C76 1.391(5) .
C76 H76 0.9300 .
C78 H78A 0.9600 .
C78 H78B 0.9600 .
C78 H78C 0.9600 .
C79 C80 1.486(5) .
C80 C81 1.383(5) .
C80 C85 1.385(5) .
C81 H81 0.9300 .
C81 C82 1.392(5) .
C82 C83 1.399(5) .
C82 C86 1.472(5) .
C83 H83 0.9300 .
C83 C84 1.378(5) .
C84 C85 1.389(5) .
C84 C92 1.488(5) .
C85 H85 0.9300 .
C86 C87 1.366(6) .
C86 C91 1.383(6) .
C87 H87 0.9300 .
C87 C88 1.391(6) .
C88 H88 0.9300 .
C88 C89 1.379(7) .
C89 C90 1.337(7) .
C89 C93 1.518(7) .
C90 H90 0.9300 .
C90 C91 1.385(7) .
C91 H91 0.9300 .
C93 H93A 0.9600 .
C93 H93B 0.9600 .
C93 H93C 0.9600 .

loop_
_geom_torsion_atom_site_label_1
_geom_torsion_atom_site_label_2
_geom_torsion_atom_site_label_3
_geom_torsion_atom_site_label_4
_geom_torsion
_geom_torsion_site_symmetry_1
_geom_torsion_site_symmetry_2
_geom_torsion_site_symmetry_3
_geom_torsion_site_symmetry_4
Co1 N1 C1 C2 -174.4(3) . . . .
Co1 N1 C5 C4 174.5(2) . . . .
Co1 O1 C49 O2 -1.4(5) . . . .
Co1 O1 C49 C50 177.9(2) . . . .
Co1 O5 C64 O6 -2.5(4) . . . .
Co1 O5 C64 C65 177.4(2) . . . .
Co1 O10 C23 O9 8.9(6) . . . .
Co1 O10 C23 C24 -171.1(2) . . . .
Co2 N2 C20 C19 170.8(2) 1_445 . . .
Co2 N2 C21 C22 -171.7(3) 1_445 . . .
Co2 O2 C49 O1 -30.9(7) . . . .
Co2 O2 C49 C50 149.8(3) . . . .
Co2 O6 C64 O5 4.8(9) . . . .
Co2 O6 C64 C65 -175.1(5) . . . .
Co2 O9 C23 O10 1.1(5) . . . .
Co2 O9 C23 C24 -178.9(2) . . . .
Co2 O11 C36 O12 -0.3(3) 1_455 . . .
Co2 O11 C36 C28 -178.3(2) 1_455 . . .
Co2 O12 C36 O11 0.2(3) 1_455 . . .
Co2 O12 C36 C28 178.2(3) 1_455 . . .
N1 Co1 O1 C49 -160.7(2) . . . .
N1 Co1 O5 C64 173.6(2) . . . .
N1 Co1 O10 C23 170.6(3) . . . .
N1 C1 C2 C3 0.1(5) . . . .
N2 Co2 O2 C49 -131.9(7) 1_665 . . .
N2 Co2 O6 C64 -144.4(6) 1_665 . . .
N2 Co2 O9 C23 126.6(3) 1_665 . . .
N2 C21 C22 C18 0.2(5) . . . .
N3 C38 C39 C40 -0.6(8) . . . .
O1 Co1 N1 C1 86.2(3) . . . .
O1 Co1 N1 C5 -88.7(2) . . . .
O1 Co1 O5 C64 -79.7(2) . . . .
O1 Co1 O10 C23 61.8(3) . . . .
O1 C49 C50 C51 -19.1(5) . . . .
O1 C49 C50 C55 162.7(3) . . . .
O2 Co2 O6 C64 43.0(6) . . . .
O2 Co2 O9 C23 -59.5(3) . . . .
O2 C49 C50 C51 160.3(3) . . . .
O2 C49 C50 C55 -17.9(5) . . . .
O5 Co1 N1 C1 -160.5(2) . . . .
O5 Co1 N1 C5 24.5(3) . . . .
O5 Co1 O1 C49 92.7(3) . . . .
O5 Co1 O10 C23 -79.7(3) . . . .
O5 C64 C65 C66 164.1(3) . . . .
O5 C64 C65 C70 -18.3(5) . . . .
O6 Co2 O2 C49 -15.1(5) . . . .
O6 Co2 O9 C23 37.7(3) . . . .
O6 C64 C65 C66 -16.0(5) . . . .
O6 C64 C65 C70 161.6(3) . . . .
O9 Co2 O2 C49 95.2(5) . . . .
O9 Co2 O6 C64 -53.1(6) . . . .
O9 C23 C24 C25 -19.6(5) . . . .
O9 C23 C24 C29 160.1(3) . . . .
O10 Co1 N1 C1 -35.4(3) . . . .
O10 Co1 N1 C5 149.7(2) . . . .
O10 Co1 O1 C49 -52.9(3) . . . .
O10 Co1 O5 C64 64.6(2) . . . .
O10 C23 C24 C25 160.4(3) . . . .
O10 C23 C24 C29 -19.9(4) . . . .
O11 Co2 O2 C49 -111.4(5) 1_655 . . .
O11 Co2 O6 C64 125.7(6) 1_655 . . .
O11 Co2 O9 C23 -139.7(3) 1_655 . . .
O12 Co2 O2 C49 -171.7(5) 1_655 . . .
O12 Co2 O6 C64 134.7(6) 1_655 . . .
O12 Co2 O9 C23 -145.4(3) 1_655 . . .
O13 C79 C80 C81 3.8(7) . . . .
O13 C79 C80 C85 -175.3(4) . . . .
O14 C79 C80 C81 178.9(4) . . . .
O14 C79 C80 C85 -0.2(6) . . . .
C1 N1 C5 C4 -0.6(5) . . . .
C1 C2 C3 C4 -1.2(5) . . . .
C1 C2 C3 C6 177.6(3) . . . .
C2 C3 C4 C5 1.4(5) . . . .
C2 C3 C6 C7 17.5(5) . . . .
C2 C3 C6 C11 -159.4(3) . . . .
C3 C4 C5 N1 -0.6(5) . . . .
C3 C6 C7 C8 -175.2(3) . . . .
C3 C6 C11 C10 174.7(3) . . . .
C4 C3 C6 C7 -163.8(3) . . . .
C4 C3 C6 C11 19.3(5) . . . .
C5 N1 C1 C2 0.8(5) . . . .
C6 C3 C4 C5 -177.3(3) . . . .
C6 C7 C8 C9 0.9(5) . . . .
C7 C6 C11 C10 -2.3(5) . . . .
C7 C8 C9 C10 -3.2(5) . . . .
C7 C8 C9 C12 170.5(3) . . . .
C8 C9 C10 C11 2.8(5) . . . .
C8 C9 C12 C13 -20.9(5) . . . .
C8 C9 C12 C17 166.0(3) . . . .
C9 C10 C11 C6 0.0(5) . . . .
C9 C12 C13 C14 -169.0(3) . . . .
C9 C12 C17 C16 167.9(3) . . . .
C10 C9 C12 C13 152.6(3) . . . .
C10 C9 C12 C17 -20.6(5) . . . .
C11 C6 C7 C8 1.9(5) . . . .
C12 C9 C10 C11 -170.9(3) . . . .
C12 C13 C14 C15 0.7(6) . . . .
C13 C12 C17 C16 -5.6(5) . . . .
C13 C14 C15 C16 -4.8(6) . . . .
C13 C14 C15 C18 168.2(3) . . . .
C14 C15 C16 C17 3.7(5) . . . .
C14 C15 C18 C19 32.8(5) . . . .
C14 C15 C18 C22 -141.0(4) . . . .
C15 C16 C17 C12 1.6(6) . . . .
C15 C18 C19 C20 -172.4(3) . . . .
C15 C18 C22 C21 172.2(3) . . . .
C16 C15 C18 C19 -154.5(4) . . . .
C16 C15 C18 C22 31.7(5) . . . .
C17 C12 C13 C14 4.4(5) . . . .
C18 C15 C16 C17 -169.3(3) . . . .
C18 C19 C20 N2 0.7(5) . . . .
C19 C18 C22 C21 -2.1(5) . . . .
C20 N2 C21 C22 2.2(5) . . . .
C21 N2 C20 C19 -2.7(5) . . . .
C22 C18 C19 C20 1.7(5) . . . .
C23 C24 C25 C26 -175.3(3) . . . .
C23 C24 C29 C28 -179.1(3) . . . .
C24 C25 C26 C27 -5.2(5) . . . .
C24 C25 C26 C30 175.9(3) . . . .
C25 C24 C29 C28 0.5(5) . . . .
C25 C26 C27 C28 -0.2(5) . . . .
C25 C26 C30 C31 -25.6(5) . . . .
C25 C26 C30 C35 155.3(4) . . . .
C26 C27 C28 C29 5.7(5) . . . .
C26 C27 C28 C36 -170.5(3) . . . .
C26 C30 C31 C32 -177.9(4) . . . .
C26 C30 C35 C34 178.7(4) . . . .
C27 C26 C30 C31 155.5(4) . . . .
C27 C26 C30 C35 -23.6(5) . . . .
C27 C28 C29 C24 -5.8(5) . . . .
C27 C28 C36 Co2 155.2(16) . . . 1_455
C27 C28 C36 O11 165.9(3) . . . .
C27 C28 C36 O12 -12.0(5) . . . .
C29 C24 C25 C26 5.1(5) . . . .
C29 C28 C36 Co2 -21.0(19) . . . 1_455
C29 C28 C36 O11 -10.3(5) . . . .
C29 C28 C36 O12 171.7(3) . . . .
C30 C26 C27 C28 178.7(3) . . . .
C30 C31 C32 C33 -0.9(7) . . . .
C31 C30 C35 C34 -0.4(6) . . . .
C31 C32 C33 C34 -0.4(7) . . . .
C31 C32 C33 C37 -179.5(4) . . . .
C32 C33 C34 C35 1.2(7) . . . .
C33 C34 C35 C30 -0.8(7) . . . .
C35 C30 C31 C32 1.3(6) . . . .
C36 Co2 O2 C49 -141.8(5) 1_655 . . .
C36 Co2 O6 C64 128.2(6) 1_655 . . .
C36 Co2 O9 C23 -143.6(3) 1_655 . . .
C36 C28 C29 C24 170.6(3) . . . .
C37 C33 C34 C35 -179.7(4) . . . .
C38 N3 C42 C41 4.0(8) . . . .
C38 C39 C40 C41 2.4(7) . . . .
C38 C39 C40 C43 178.9(4) . . . .
C39 C40 C41 C42 -1.0(8) . . . .
C39 C40 C43 C44 3.5(8) . . . .
C39 C40 C43 C48 -174.8(5) . . . .
C40 C41 C42 N3 -2.2(8) . . . .
C40 C43 C44 C45 -175.5(4) . . . .
C40 C43 C48 C47 175.4(5) . . . .
C41 C40 C43 C44 179.8(5) . . . .
C41 C40 C43 C48 1.5(8) . . . .
C42 N3 C38 C39 -2.7(8) . . . .
C43 C40 C41 C42 -177.7(5) . . . .
C43 C44 C45 C46 -0.6(8) . . . .
C44 C43 C48 C47 -3.0(8) . . . .
C44 C45 C46 C46 177.4(5) . . . 2_667
C44 C45 C46 C47 -1.8(8) . . . .
C45 C46 C47 C48 1.8(8) . . . .
C46 C46 C47 C48 -177.4(5) 2_667 . . .
C46 C47 C48 C43 0.6(9) . . . .
C48 C43 C44 C45 2.9(8) . . . .
C49 C50 C51 C52 -178.1(3) . . . .
C49 C50 C55 C54 177.2(3) . . . .
C50 C51 C52 C53 1.1(5) . . . .
C50 C51 C52 C56 -178.3(3) . . . .
C51 C50 C55 C54 -1.0(5) . . . .
C51 C52 C53 C54 -1.3(5) . . . .
C51 C52 C56 C57 -54.3(5) . . . .
C51 C52 C56 C61 127.4(4) . . . .
C52 C53 C54 C55 0.4(5) . . . .
C52 C53 C54 C63 176.7(3) . . . .
C52 C56 C57 C58 -178.6(4) . . . .
C52 C56 C61 C60 179.0(4) . . . .
C53 C52 C56 C57 126.3(4) . . . .
C53 C52 C56 C61 -51.9(5) . . . .
C53 C54 C55 C50 0.8(5) . . . .
C53 C54 C63 O3 153.5(3) . . . .
C53 C54 C63 O4 -27.1(5) . . . .
C55 C50 C51 C52 0.0(5) . . . .
C55 C54 C63 O3 -30.2(5) . . . .
C55 C54 C63 O4 149.1(3) . . . .
C56 C52 C53 C54 178.1(3) . . . .
C56 C57 C58 C59 0.4(8) . . . .
C57 C56 C61 C60 0.6(6) . . . .
C57 C58 C59 C60 -0.9(8) . . . .
C57 C58 C59 C62 179.3(5) . . . .
C58 C59 C60 C61 1.3(8) . . . .
C59 C60 C61 C56 -1.2(7) . . . .
C61 C56 C57 C58 -0.3(6) . . . .
C62 C59 C60 C61 -179.0(5) . . . .
C63 C54 C55 C50 -175.4(3) . . . .
C64 C65 C66 C67 179.8(3) . . . .
C64 C65 C70 C69 -178.1(3) . . . .
C65 C66 C67 C68 -1.7(5) . . . .
C65 C66 C67 C71 -178.3(3) . . . .
C66 C65 C70 C69 -0.5(5) . . . .
C66 C67 C68 C69 -0.4(5) . . . .
C66 C67 C71 C72 50.8(5) . . . .
C66 C67 C71 C76 -127.7(4) . . . .
C67 C68 C69 C70 1.9(5) . . . .
C67 C68 C69 C77 -177.8(3) . . . .
C67 C71 C72 C73 -179.7(4) . . . .
C67 C71 C76 C75 178.9(4) . . . .
C68 C67 C71 C72 -125.8(4) . . . .
C68 C67 C71 C76 55.7(6) . . . .
C68 C69 C70 C65 -1.5(5) . . . .
C68 C69 C77 O7 -179.6(4) . . . .
C68 C69 C77 O8 -0.3(5) . . . .
C70 C65 C66 C67 2.1(5) . . . .
C70 C69 C77 O7 0.6(5) . . . .
C70 C69 C77 O8 179.9(3) . . . .
C71 C67 C68 C69 176.3(3) . . . .
C71 C72 C73 C74 1.4(7) . . . .
C72 C71 C76 C75 0.4(7) . . . .
C72 C73 C74 C75 -0.9(8) . . . .
C72 C73 C74 C78 -179.5(5) . . . .
C73 C74 C75 C76 0.2(8) . . . .
C74 C75 C76 C71 0.1(8) . . . .
C76 C71 C72 C73 -1.1(6) . . . .
C77 C69 C70 C65 178.3(3) . . . .
C78 C74 C75 C76 178.8(5) . . . .
C79 C80 C81 C82 -179.6(4) . . . .
C79 C80 C85 C84 178.6(4) . . . .
C80 C81 C82 C83 1.0(6) . . . .
C80 C81 C82 C86 178.7(4) . . . .
C81 C80 C85 C84 -0.4(6) . . . .
C81 C82 C83 C84 -0.5(6) . . . .
C81 C82 C86 C87 -41.3(7) . . . .
C81 C82 C86 C91 140.5(5) . . . .
C82 C83 C84 C85 -0.5(6) . . . .
C82 C83 C84 C92 179.6(4) . . . .
C82 C86 C87 C88 -177.1(4) . . . .
C82 C86 C91 C90 177.6(5) . . . .
C83 C82 C86 C87 136.3(4) . . . .
C83 C82 C86 C91 -41.9(6) . . . .
C83 C84 C85 C80 1.0(6) . . . .
C83 C84 C92 O15 -175.6(4) . . . .
C83 C84 C92 O16 4.5(6) . . . .
C85 C80 C81 C82 -0.6(6) . . . .
C85 C84 C92 O15 4.5(6) . . . .
C85 C84 C92 O16 -175.4(4) . . . .
C86 C82 C83 C84 -178.2(4) . . . .
C86 C87 C88 C89 -0.9(8) . . . .
C87 C86 C91 C90 -0.6(8) . . . .
C87 C88 C89 C90 0.0(8) . . . .
C87 C88 C89 C93 177.7(5) . . . .
C88 C89 C90 C91 0.5(9) . . . .
C89 C90 C91 C86 -0.2(9) . . . .
C91 C86 C87 C88 1.2(7) . . . .
C92 C84 C85 C80 -179.1(3) . . . .
C93 C89 C90 C91 -177.1(5) . . . .
